data_4078104
loop_
_publ_author_name
'Holtrichter-R\"o\&smann, Thorsten'
'R\"osener, Christian'
'Hellmann, Johannes'
'Uhl, Werner'
'W\"urthwein, Ernst-Ulrich'
'Fr\"ohlich, Roland'
'Wibbeling, Birgit'

_publ_section_title
;
 Generation of Weakly Bound Al--N Lewis Pairs by Hydroalumination of
 Ynamines and the Activation of Small Molecules: Phenylethyne and
 Dicyclohexylcarbodiimide
;
_journal_issue 8
_journal_name_full Organometallics
_journal_page_first 3272
_journal_paper_doi 10.1021/om3001179
_journal_volume 31
_journal_year 2012
_chemical_formula_sum 'C28 H48 Al N Si'
_chemical_formula_weight 453.74
_chemical_melting_point 377
_chemical_name_systematic
; 
 ? 
;
_space_group_IT_number 14
_symmetry_cell_setting monoclinic
_symmetry_space_group_name_Hall '-P 2yn'
_symmetry_space_group_name_H-M 'P 1 21/n 1'
_atom_sites_solution_hydrogens geom
_atom_sites_solution_primary direct
_atom_sites_solution_secondary difmap
_audit_creation_method SHELXL-97
_cell_angle_alpha 90.00
_cell_angle_beta 96.5550(10)
_cell_angle_gamma 90.00
_cell_formula_units_Z 4
_cell_length_a 9.81570(10)
_cell_length_b 17.2096(2)
_cell_length_c 17.4767(2)
_cell_measurement_reflns_used 7593
_cell_measurement_temperature 153(2)
_cell_measurement_theta_max 72.469
_cell_measurement_theta_min 3.616
_cell_volume 2932.94(6)
_computing_structure_refinement 'SHELXL-97 (Sheldrick, 1997)'
_computing_structure_solution 'SHELXS-97 (Sheldrick, 1990)'
_diffrn_ambient_temperature 153(2)
_diffrn_measured_fraction_theta_full 0.959
_diffrn_measured_fraction_theta_max 0.959
_diffrn_measurement_device_type 'CCD area detector'
_diffrn_measurement_method 'omega scans'
_diffrn_radiation_monochromator graphite
_diffrn_radiation_source 'rotating anode'
_diffrn_radiation_type CuK\a
_diffrn_radiation_wavelength 1.54184
_diffrn_reflns_av_R_equivalents 0.0288
_diffrn_reflns_av_sigmaI/netI 0.0259
_diffrn_reflns_limit_h_max 11
_diffrn_reflns_limit_h_min -11
_diffrn_reflns_limit_k_max 18
_diffrn_reflns_limit_k_min -20
_diffrn_reflns_limit_l_max 20
_diffrn_reflns_limit_l_min -20
_diffrn_reflns_number 17060
_diffrn_reflns_theta_full 70.00
_diffrn_reflns_theta_max 70.00
_diffrn_reflns_theta_min 3.63
_exptl_absorpt_coefficient_mu 1.079
_exptl_absorpt_correction_T_max 0.8295
_exptl_absorpt_correction_T_min 0.7240
_exptl_absorpt_correction_type empirical
_exptl_absorpt_process_details SADABS
_exptl_crystal_colour colourless
_exptl_crystal_density_diffrn 1.028
_exptl_crystal_density_method 'not measured'
_exptl_crystal_description block
_exptl_crystal_F_000 1000
_exptl_crystal_size_max 0.32
_exptl_crystal_size_mid 0.25
_exptl_crystal_size_min 0.18
_refine_diff_density_max 0.404
_refine_diff_density_min -0.191
_refine_diff_density_rms 0.050
_refine_ls_extinction_method none
_refine_ls_goodness_of_fit_ref 1.055
_refine_ls_hydrogen_treatment mixed
_refine_ls_matrix_type full
_refine_ls_number_parameters 295
_refine_ls_number_reflns 5266
_refine_ls_number_restraints 0
_refine_ls_restrained_S_all 1.055
_refine_ls_R_factor_all 0.0476
_refine_ls_R_factor_gt 0.0419
_refine_ls_shift/su_max 0.001
_refine_ls_shift/su_mean 0.000
_refine_ls_structure_factor_coef Fsqd
_refine_ls_weighting_details 'calc w=1/[\s^2^(Fo^2^)+(0.0742P)^2^+0.6091P] where P=(Fo^2^+2Fc^2^)/3'
_refine_ls_weighting_scheme calc
_refine_ls_wR_factor_gt 0.1144
_refine_ls_wR_factor_ref 0.1191
_reflns_number_gt 4587
_reflns_number_total 5266
_reflns_threshold_expression >2sigma(I)
_cod_data_source_file om3001179_si_006.cif
_cod_data_source_block sad1
_cod_original_sg_symbol_H-M P2(1)/n
_cod_database_code 4078104

loop_
_symmetry_equiv_pos_as_xyz
'x, y, z'
'-x+1/2, y+1/2, -z+1/2'
'-x, -y, -z'
'x-1/2, -y-1/2, z-1/2'

loop_
_atom_site_label
_atom_site_type_symbol
_atom_site_fract_x
_atom_site_fract_y
_atom_site_fract_z
_atom_site_U_iso_or_equiv
_atom_site_adp_type
_atom_site_occupancy
_atom_site_symmetry_multiplicity
_atom_site_calc_flag
_atom_site_refinement_flags
Al1 Al 0.47707(4) 0.96123(2) 0.24775(2) 0.02405(13) Uani 1 1 d .
C11 C 0.65695(15) 0.89882(8) 0.26108(8) 0.0249(3) Uani 1 1 d .
C12 C 0.68362(15) 0.83553(9) 0.30311(9) 0.0285(3) Uani 1 1 d .
H12 H 0.7737 0.8136 0.3037 0.034 Uiso 1 1 calc R
N1 N 0.58636(14) 0.79480(7) 0.34984(7) 0.0268(3) Uani 1 1 d .
C111 C 0.37794(16) 0.95900(9) 0.13919(9) 0.0311(3) Uani 1 1 d .
C112 C 0.4029(2) 1.03225(11) 0.09191(10) 0.0436(4) Uani 1 1 d .
H11A H 0.3505 1.0288 0.0422 0.052 Uiso 1 1 calc R
H11B H 0.4986 1.0361 0.0858 0.052 Uiso 1 1 calc R
H11C H 0.3750 1.0774 0.1183 0.052 Uiso 1 1 calc R
C113 C 0.22384(18) 0.95552(13) 0.14405(11) 0.0463(5) Uani 1 1 d .
H11D H 0.1758 0.9555 0.0930 0.056 Uiso 1 1 calc R
H11E H 0.1964 1.0000 0.1718 0.056 Uiso 1 1 calc R
H11F H 0.2023 0.9090 0.1704 0.056 Uiso 1 1 calc R
C114 C 0.4166(2) 0.88858(11) 0.09348(10) 0.0446(4) Uani 1 1 d .
H11G H 0.3936 0.8419 0.1192 0.054 Uiso 1 1 calc R
H11H H 0.5134 0.8894 0.0896 0.054 Uiso 1 1 calc R
H11I H 0.3673 0.8900 0.0428 0.054 Uiso 1 1 calc R
C121 C 0.50397(17) 1.06874(9) 0.29472(10) 0.0339(4) Uani 1 1 d .
C122 C 0.5649(2) 1.06154(11) 0.37929(11) 0.0460(5) Uani 1 1 d .
H12A H 0.6520 1.0357 0.3821 0.055 Uiso 1 1 calc R
H12B H 0.5038 1.0320 0.4071 0.055 Uiso 1 1 calc R
H12C H 0.5770 1.1124 0.4016 0.055 Uiso 1 1 calc R
C123 C 0.6008(2) 1.12126(10) 0.25519(12) 0.0473(5) Uani 1 1 d .
H12D H 0.6101 1.1703 0.2814 0.057 Uiso 1 1 calc R
H12E H 0.5639 1.1294 0.2025 0.057 Uiso 1 1 calc R
H12F H 0.6891 1.0969 0.2569 0.057 Uiso 1 1 calc R
C124 C 0.3656(2) 1.10991(11) 0.29320(11) 0.0450(4) Uani 1 1 d .
H12G H 0.3048 1.0789 0.3199 0.054 Uiso 1 1 calc R
H12H H 0.3265 1.1171 0.2408 0.054 Uiso 1 1 calc R
H12I H 0.3784 1.1596 0.3180 0.054 Uiso 1 1 calc R
H1 H 0.5096(18) 0.8183(10) 0.3459(9) 0.023(4) Uiso 1 1 d .
C13 C 0.55633(17) 0.71312(9) 0.31869(9) 0.0320(3) Uani 1 1 d .
H13 H 0.6409 0.6846 0.3228 0.038 Uiso 1 1 calc R
C131 C 0.4987(2) 0.71642(11) 0.23452(10) 0.0432(4) Uani 1 1 d .
H13A H 0.4776 0.6648 0.2161 0.052 Uiso 1 1 calc R
H13B H 0.5652 0.7393 0.2051 0.052 Uiso 1 1 calc R
H13C H 0.4167 0.7473 0.2291 0.052 Uiso 1 1 calc R
C14 C 0.45848(18) 0.67188(10) 0.36662(11) 0.0392(4) Uani 1 1 d .
H14A H 0.3715 0.6980 0.3601 0.047 Uiso 1 1 calc R
H14B H 0.4444 0.6197 0.3480 0.047 Uiso 1 1 calc R
C15 C 0.5104(2) 0.66934(11) 0.45158(11) 0.0463(5) Uani 1 1 d .
H15A H 0.4423 0.6463 0.4797 0.056 Uiso 1 1 calc R
H15B H 0.5918 0.6381 0.4594 0.056 Uiso 1 1 calc R
C16 C 0.54184(19) 0.75089(11) 0.48064(10) 0.0414(4) Uani 1 1 d .
H16A H 0.5794 0.7485 0.5338 0.050 Uiso 1 1 calc R
H16B H 0.4580 0.7801 0.4777 0.050 Uiso 1 1 calc R
C17 C 0.64255(17) 0.79293(10) 0.43486(9) 0.0332(4) Uani 1 1 d .
H17 H 0.7271 0.7644 0.4400 0.040 Uiso 1 1 calc R
C171 C 0.6721(2) 0.87470(11) 0.46437(10) 0.0442(4) Uani 1 1 d .
H17A H 0.5899 0.9052 0.4564 0.053 Uiso 1 1 calc R
H17B H 0.7414 0.8977 0.4370 0.053 Uiso 1 1 calc R
H17C H 0.7039 0.8729 0.5184 0.053 Uiso 1 1 calc R
C011 C 0.35363(16) 0.90693(9) 0.31462(9) 0.0301(3) Uani 1 1 d .
C012 C 0.27474(16) 0.88082(9) 0.35636(9) 0.0306(3) Uani 1 1 d .
C013 C 0.18276(15) 0.85234(10) 0.40884(9) 0.0299(3) Uani 1 1 d .
C014 C 0.11940(17) 0.77995(10) 0.39851(11) 0.0384(4) Uani 1 1 d .
H014 H 0.1340 0.7488 0.3546 0.046 Uiso 1 1 calc R
C015 C 0.03542(19) 0.75265(11) 0.45137(11) 0.0442(4) Uani 1 1 d .
H015 H -0.0060 0.7022 0.4446 0.053 Uiso 1 1 calc R
C016 C 0.01148(19) 0.79762(12) 0.51339(11) 0.0478(5) Uani 1 1 d .
H016 H -0.0465 0.7786 0.5499 0.057 Uiso 1 1 calc R
C017 C 0.0709(2) 0.87002(14) 0.52306(11) 0.0532(5) Uani 1 1 d .
H017 H 0.0525 0.9017 0.5659 0.064 Uiso 1 1 calc R
C018 C 0.15667(19) 0.89738(11) 0.47181(10) 0.0420(4) Uani 1 1 d .
H018 H 0.1985 0.9476 0.4796 0.050 Uiso 1 1 calc R
Si1 Si 0.81734(4) 0.92780(2) 0.21721(2) 0.02797(13) Uani 1 1 d .
C01 C 0.9070(2) 0.83986(10) 0.18478(13) 0.0476(5) Uani 1 1 d .
H01A H 0.9801 0.8557 0.1562 0.057 Uiso 1 1 calc R
H01B H 0.8430 0.8085 0.1526 0.057 Uiso 1 1 calc R
H01C H 0.9439 0.8103 0.2289 0.057 Uiso 1 1 calc R
C02 C 0.93319(17) 0.98032(11) 0.29255(10) 0.0397(4) Uani 1 1 d .
H02A H 1.0186 0.9916 0.2731 0.048 Uiso 1 1 calc R
H02B H 0.9498 0.9483 0.3377 0.048 Uiso 1 1 calc R
H02C H 0.8906 1.0280 0.3055 0.048 Uiso 1 1 calc R
C03 C 0.78492(19) 0.99106(11) 0.13045(10) 0.0429(4) Uani 1 1 d .
H03A H 0.7403 1.0380 0.1438 0.052 Uiso 1 1 calc R
H03B H 0.7273 0.9641 0.0910 0.052 Uiso 1 1 calc R
H03C H 0.8705 1.0037 0.1118 0.052 Uiso 1 1 calc R

loop_
_atom_site_aniso_label
_atom_site_aniso_U_11
_atom_site_aniso_U_22
_atom_site_aniso_U_33
_atom_site_aniso_U_23
_atom_site_aniso_U_13
_atom_site_aniso_U_12
Al1 0.0274(2) 0.0231(2) 0.0222(2) 0.00064(16) 0.00525(16) 0.00119(16)
C11 0.0278(7) 0.0243(7) 0.0232(7) -0.0025(6) 0.0049(5) -0.0018(6)
C12 0.0258(7) 0.0307(8) 0.0299(8) 0.0009(6) 0.0064(6) 0.0009(6)
N1 0.0286(7) 0.0243(6) 0.0278(7) 0.0035(5) 0.0052(5) 0.0031(5)
C111 0.0320(8) 0.0355(9) 0.0254(8) -0.0005(6) 0.0023(6) 0.0020(6)
C112 0.0524(11) 0.0470(11) 0.0306(9) 0.0078(7) 0.0006(8) 0.0034(8)
C113 0.0334(10) 0.0642(13) 0.0400(10) 0.0002(9) -0.0015(7) -0.0001(8)
C114 0.0544(11) 0.0456(11) 0.0327(9) -0.0091(8) -0.0005(8) 0.0036(8)
C121 0.0396(9) 0.0265(8) 0.0353(9) -0.0044(6) 0.0029(7) 0.0051(6)
C122 0.0568(12) 0.0388(10) 0.0399(10) -0.0154(8) -0.0050(8) 0.0074(8)
C123 0.0545(12) 0.0261(9) 0.0619(12) -0.0023(8) 0.0085(9) -0.0036(8)
C124 0.0508(11) 0.0378(10) 0.0461(10) -0.0075(8) 0.0048(8) 0.0134(8)
C13 0.0370(9) 0.0235(8) 0.0362(9) 0.0008(6) 0.0072(7) 0.0023(6)
C131 0.0588(11) 0.0348(9) 0.0358(9) -0.0059(7) 0.0039(8) -0.0073(8)
C14 0.0416(10) 0.0288(8) 0.0484(10) 0.0058(7) 0.0097(8) -0.0026(7)
C15 0.0580(12) 0.0381(10) 0.0449(10) 0.0153(8) 0.0155(9) -0.0013(8)
C16 0.0512(11) 0.0441(10) 0.0303(9) 0.0090(7) 0.0109(7) 0.0038(8)
C17 0.0373(9) 0.0350(9) 0.0269(8) 0.0043(6) 0.0017(6) 0.0034(7)
C171 0.0566(11) 0.0434(10) 0.0323(9) -0.0034(8) 0.0033(8) -0.0040(8)
C011 0.0305(8) 0.0307(8) 0.0300(8) 0.0018(6) 0.0067(6) 0.0041(6)
C012 0.0287(8) 0.0314(8) 0.0315(8) 0.0034(6) 0.0029(6) 0.0042(6)
C013 0.0250(8) 0.0372(8) 0.0272(8) 0.0079(6) 0.0019(6) 0.0024(6)
C014 0.0364(9) 0.0368(9) 0.0434(10) 0.0019(7) 0.0108(7) 0.0020(7)
C015 0.0402(10) 0.0399(10) 0.0539(11) 0.0092(8) 0.0121(8) -0.0057(8)
C016 0.0440(10) 0.0649(13) 0.0362(10) 0.0126(9) 0.0117(8) -0.0126(9)
C017 0.0602(13) 0.0739(14) 0.0275(9) -0.0080(9) 0.0132(8) -0.0181(11)
C018 0.0444(10) 0.0501(11) 0.0317(9) -0.0039(8) 0.0058(7) -0.0148(8)
Si1 0.0289(2) 0.0252(2) 0.0309(2) 0.00026(16) 0.00823(16) -0.00192(15)
C01 0.0483(11) 0.0333(9) 0.0666(13) -0.0071(9) 0.0301(9) -0.0027(8)
C02 0.0327(9) 0.0435(10) 0.0422(10) -0.0027(8) 0.0020(7) -0.0038(7)
C03 0.0426(10) 0.0509(11) 0.0365(9) 0.0102(8) 0.0095(7) -0.0070(8)

loop_
_atom_type_symbol
_atom_type_description
_atom_type_scat_dispersion_real
_atom_type_scat_dispersion_imag
_atom_type_scat_source
C C 0.0181 0.0091 'International Tables Vol C Tables 4.2.6.8 and 6.1.1.4'
H H 0.0000 0.0000 'International Tables Vol C Tables 4.2.6.8 and 6.1.1.4'
N N 0.0311 0.0180 'International Tables Vol C Tables 4.2.6.8 and 6.1.1.4'
Al Al 0.2130 0.2455 'International Tables Vol C Tables 4.2.6.8 and 6.1.1.4'
Si Si 0.2541 0.3302 'International Tables Vol C Tables 4.2.6.8 and 6.1.1.4'

loop_
_geom_angle_atom_site_label_1
_geom_angle_atom_site_label_2
_geom_angle_atom_site_label_3
_geom_angle
C011 Al1 C121 104.38(7)
C011 Al1 C111 106.16(7)
C121 Al1 C111 114.92(7)
C011 Al1 C11 104.97(6)
C121 Al1 C11 111.10(7)
C111 Al1 C11 114.16(6)
C12 C11 Si1 108.69(11)
C12 C11 Al1 127.27(11)
Si1 C11 Al1 123.97(8)
C11 C12 N1 126.11(14)
C11 C12 H12 116.9
N1 C12 H12 116.9
C12 N1 C13 110.24(12)
C12 N1 C17 111.02(12)
C13 N1 C17 111.24(12)
C12 N1 H1 110.3(11)
C13 N1 H1 106.0(11)
C17 N1 H1 107.8(11)
C114 C111 C113 107.81(15)
C114 C111 C112 107.76(14)
C113 C111 C112 106.30(15)
C114 C111 Al1 112.55(11)
C113 C111 Al1 108.73(11)
C112 C111 Al1 113.37(11)
C111 C112 H11A 109.5
C111 C112 H11B 109.5
H11A C112 H11B 109.5
C111 C112 H11C 109.5
H11A C112 H11C 109.5
H11B C112 H11C 109.5
C111 C113 H11D 109.5
C111 C113 H11E 109.5
H11D C113 H11E 109.5
C111 C113 H11F 109.5
H11D C113 H11F 109.5
H11E C113 H11F 109.5
C111 C114 H11G 109.5
C111 C114 H11H 109.5
H11G C114 H11H 109.5
C111 C114 H11I 109.5
H11G C114 H11I 109.5
H11H C114 H11I 109.5
C124 C121 C123 108.33(15)
C124 C121 C122 107.56(14)
C123 C121 C122 106.76(15)
C124 C121 Al1 109.93(12)
C123 C121 Al1 114.47(12)
C122 C121 Al1 109.53(11)
C121 C122 H12A 109.5
C121 C122 H12B 109.5
H12A C122 H12B 109.5
C121 C122 H12C 109.5
H12A C122 H12C 109.5
H12B C122 H12C 109.5
C121 C123 H12D 109.5
C121 C123 H12E 109.5
H12D C123 H12E 109.5
C121 C123 H12F 109.5
H12D C123 H12F 109.5
H12E C123 H12F 109.5
C121 C124 H12G 109.5
C121 C124 H12H 109.5
H12G C124 H12H 109.5
C121 C124 H12I 109.5
H12G C124 H12I 109.5
H12H C124 H12I 109.5
C131 C13 C14 111.27(14)
C131 C13 N1 110.34(13)
C14 C13 N1 110.02(13)
C131 C13 H13 108.4
C14 C13 H13 108.4
N1 C13 H13 108.4
C13 C131 H13A 109.5
C13 C131 H13B 109.5
H13A C131 H13B 109.5
C13 C131 H13C 109.5
H13A C131 H13C 109.5
H13B C131 H13C 109.5
C15 C14 C13 112.98(15)
C15 C14 H14A 109.0
C13 C14 H14A 109.0
C15 C14 H14B 109.0
C13 C14 H14B 109.0
H14A C14 H14B 107.8
C16 C15 C14 109.60(14)
C16 C15 H15A 109.8
C14 C15 H15A 109.8
C16 C15 H15B 109.8
C14 C15 H15B 109.8
H15A C15 H15B 108.2
C15 C16 C17 112.58(15)
C15 C16 H16A 109.1
C17 C16 H16A 109.1
C15 C16 H16B 109.1
C17 C16 H16B 109.1
H16A C16 H16B 107.8
C171 C17 C16 111.89(14)
C171 C17 N1 110.24(13)
C16 C17 N1 109.72(13)
C171 C17 H17 108.3
C16 C17 H17 108.3
N1 C17 H17 108.3
C17 C171 H17A 109.5
C17 C171 H17B 109.5
H17A C171 H17B 109.5
C17 C171 H17C 109.5
H17A C171 H17C 109.5
H17B C171 H17C 109.5
C012 C011 Al1 174.04(14)
C011 C012 C013 177.32(18)
C018 C013 C014 118.66(15)
C018 C013 C012 119.83(15)
C014 C013 C012 121.51(15)
C015 C014 C013 120.39(17)
C015 C014 H014 119.8
C013 C014 H014 119.8
C016 C015 C014 120.16(17)
C016 C015 H015 119.9
C014 C015 H015 119.9
C015 C016 C017 119.87(17)
C015 C016 H016 120.1
C017 C016 H016 120.1
C016 C017 C018 120.66(18)
C016 C017 H017 119.7
C018 C017 H017 119.7
C017 C018 C013 120.23(17)
C017 C018 H018 119.9
C013 C018 H018 119.9
C03 Si1 C01 105.57(9)
C03 Si1 C02 108.89(9)
C01 Si1 C02 109.57(9)
C03 Si1 C11 114.22(7)
C01 Si1 C11 110.54(7)
C02 Si1 C11 107.98(7)
Si1 C01 H01A 109.5
Si1 C01 H01B 109.5
H01A C01 H01B 109.5
Si1 C01 H01C 109.5
H01A C01 H01C 109.5
H01B C01 H01C 109.5
Si1 C02 H02A 109.5
Si1 C02 H02B 109.5
H02A C02 H02B 109.5
Si1 C02 H02C 109.5
H02A C02 H02C 109.5
H02B C02 H02C 109.5
Si1 C03 H03A 109.5
Si1 C03 H03B 109.5
H03A C03 H03B 109.5
Si1 C03 H03C 109.5
H03A C03 H03C 109.5
H03B C03 H03C 109.5

loop_
_geom_bond_atom_site_label_1
_geom_bond_atom_site_label_2
_geom_bond_distance
Al1 C011 2.0077(16)
Al1 C121 2.0291(16)
Al1 C111 2.0313(16)
Al1 C11 2.0570(15)
C11 C12 1.323(2)
C11 Si1 1.8948(15)
C12 N1 1.4992(19)
C12 H12 0.9600
N1 C13 1.5241(19)
N1 C17 1.5252(19)
N1 H1 0.850(18)
C111 C114 1.523(2)
C111 C113 1.526(2)
C111 C112 1.542(2)
C112 H11A 0.9599
C112 H11B 0.9599
C112 H11C 0.9599
C113 H11D 0.9599
C113 H11E 0.9599
C113 H11F 0.9599
C114 H11G 0.9599
C114 H11H 0.9599
C114 H11I 0.9599
C121 C124 1.530(2)
C121 C123 1.532(2)
C121 C122 1.535(2)
C122 H12A 0.9599
C122 H12B 0.9599
C122 H12C 0.9599
C123 H12D 0.9599
C123 H12E 0.9599
C123 H12F 0.9599
C124 H12G 0.9599
C124 H12H 0.9599
C124 H12I 0.9599
C13 C131 1.516(2)
C13 C14 1.520(2)
C13 H13 0.9600
C131 H13A 0.9599
C131 H13B 0.9599
C131 H13C 0.9599
C14 C15 1.515(3)
C14 H14A 0.9600
C14 H14B 0.9600
C15 C16 1.512(3)
C15 H15A 0.9600
C15 H15B 0.9600
C16 C17 1.524(2)
C16 H16A 0.9600
C16 H16B 0.9600
C17 C171 1.515(2)
C17 H17 0.9600
C171 H17A 0.9599
C171 H17B 0.9599
C171 H17C 0.9599
C011 C012 1.209(2)
C012 C013 1.444(2)
C013 C018 1.393(2)
C013 C014 1.395(2)
C014 C015 1.388(2)
C014 H014 0.9600
C015 C016 1.374(3)
C015 H015 0.9600
C016 C017 1.378(3)
C016 H016 0.9600
C017 C018 1.380(3)
C017 H017 0.9600
C018 H018 0.9600
Si1 C03 1.8644(18)
Si1 C01 1.8707(18)
Si1 C02 1.8713(17)
C01 H01A 0.9599
C01 H01B 0.9599
C01 H01C 0.9599
C02 H02A 0.9599
C02 H02B 0.9599
C02 H02C 0.9599
C03 H03A 0.9599
C03 H03B 0.9599
C03 H03C 0.9599

loop_
_geom_torsion_atom_site_label_1
_geom_torsion_atom_site_label_2
_geom_torsion_atom_site_label_3
_geom_torsion_atom_site_label_4
_geom_torsion
C011 Al1 C11 C12 1.56(15)
C121 Al1 C11 C12 113.81(14)
C111 Al1 C11 C12 -114.26(14)
C011 Al1 C11 Si1 -175.09(8)
C121 Al1 C11 Si1 -62.84(10)
C111 Al1 C11 Si1 69.08(10)
Si1 C11 C12 N1 177.85(12)
Al1 C11 C12 N1 0.8(2)
C11 C12 N1 C13 116.59(17)
C11 C12 N1 C17 -119.69(17)
C011 Al1 C111 C114 -92.02(13)
C121 Al1 C111 C114 153.16(12)
C11 Al1 C111 C114 23.11(15)
C011 Al1 C111 C113 27.35(14)
C121 Al1 C111 C113 -87.46(14)
C11 Al1 C111 C113 142.48(12)
C011 Al1 C111 C112 145.35(12)
C121 Al1 C111 C112 30.54(14)
C11 Al1 C111 C112 -99.52(13)
C011 Al1 C121 C124 -60.18(13)
C111 Al1 C121 C124 55.66(14)
C11 Al1 C121 C124 -172.81(12)
C011 Al1 C121 C123 177.63(13)
C111 Al1 C121 C123 -66.53(14)
C11 Al1 C121 C123 65.01(14)
C011 Al1 C121 C122 57.80(14)
C111 Al1 C121 C122 173.64(12)
C11 Al1 C121 C122 -54.83(14)
C12 N1 C13 C131 -57.25(17)
C17 N1 C13 C131 179.16(13)
C12 N1 C13 C14 179.60(13)
C17 N1 C13 C14 56.00(17)
C131 C13 C14 C15 -178.34(15)
N1 C13 C14 C15 -55.74(19)
C13 C14 C15 C16 55.1(2)
C14 C15 C16 C17 -55.6(2)
C15 C16 C17 C171 179.61(15)
C15 C16 C17 N1 56.93(19)
C12 N1 C17 C171 56.61(17)
C13 N1 C17 C171 179.76(14)
C12 N1 C17 C16 -179.72(13)
C13 N1 C17 C16 -56.58(17)
C121 Al1 C011 C012 27.1(14)
C111 Al1 C011 C012 -94.7(14)
C11 Al1 C011 C012 144.1(14)
Al1 C011 C012 C013 -48(4)
C011 C012 C013 C018 15(4)
C011 C012 C013 C014 -165(4)
C018 C013 C014 C015 -1.9(3)
C012 C013 C014 C015 177.58(16)
C013 C014 C015 C016 1.5(3)
C014 C015 C016 C017 0.1(3)
C015 C016 C017 C018 -1.3(3)
C016 C017 C018 C013 0.9(3)
C014 C013 C018 C017 0.7(3)
C012 C013 C018 C017 -178.79(17)
C12 C11 Si1 C03 158.80(12)
Al1 C11 Si1 C03 -24.01(12)
C12 C11 Si1 C01 39.92(14)
Al1 C11 Si1 C01 -142.89(10)
C12 C11 Si1 C02 -79.92(13)
Al1 C11 Si1 C02 97.27(10)
